data_1567561
loop_
_publ_author_name
'Huang, Mengjun'
'Ma, Jiawei'
'Zou, Zhenlei'
'Li, Heyin'
'Liu, Jiyang'
'Kong, Lingyu'
'Pan, Yi'
'Zhang, Weigang'
'Liang, Yong'
'Wang, Yi'

_publ_section_title
;
 A photoinduced transient activating strategy for late-stage
 chemoselective C(sp3)--H trifluoromethylation of azines
;
_journal_name_full 'Chemical Science'
_journal_paper_doi 10.1039/D2SC03989C
_journal_year 2022
_chemical_formula_moiety 'C21 H19 F3 N2 O'
_chemical_formula_sum 'C21 H19 F3 N2 O'
_chemical_formula_weight 372.38
_space_group_crystal_system monoclinic
_space_group_IT_number 14
_space_group_name_Hall '-P 2yn'
_space_group_name_H-M_alt 'P 1 21/n 1'
_atom_sites_solution_hydrogens geom
_audit_creation_date 2021-04-06
_audit_creation_method
;
Olex2 1.3
(compiled 2020.11.12 svn.r5f609507 for OlexSys, GUI svn.r6272)
;
_audit_update_record
;
2021-04-07 deposited with the CCDC.	2022-08-25 downloaded from the CCDC.
;
_cell_angle_alpha 90.00(3)
_cell_angle_beta 91.06(3)
_cell_angle_gamma 90.00(3)
_cell_formula_units_Z 4
_cell_length_a 8.832(2)
_cell_length_b 11.476(2)
_cell_length_c 17.721(4)
_cell_measurement_reflns_used 3840
_cell_measurement_temperature 293.0
_cell_measurement_theta_max 27.17
_cell_measurement_theta_min 2.30
_cell_volume 1795.8(7)
_computing_cell_refinement 'SAINT v8.37A (Bruker, 2015)'
_computing_data_reduction 'SAINT v8.37A (Bruker, 2015)'
_computing_molecular_graphics 'Olex2 1.3 (Dolomanov et al., 2009)'
_computing_publication_material 'Olex2 1.3 (Dolomanov et al., 2009)'
_computing_structure_refinement 'XL (Sheldrick, 2008)'
_diffrn_ambient_temperature 293.0
_diffrn_measured_fraction_theta_full 1.000
_diffrn_measured_fraction_theta_max 0.999
_diffrn_measurement_device_type 'Bruker APEX-II CCD'
_diffrn_measurement_method '\f and \w scans'
_diffrn_radiation_type MoK\a
_diffrn_radiation_wavelength 0.71073
_diffrn_reflns_av_R_equivalents 0.0456
_diffrn_reflns_av_unetI/netI 0.0430
_diffrn_reflns_Laue_measured_fraction_full 1.000
_diffrn_reflns_Laue_measured_fraction_max 0.999
_diffrn_reflns_limit_h_max 11
_diffrn_reflns_limit_h_min -10
_diffrn_reflns_limit_k_max 14
_diffrn_reflns_limit_k_min -14
_diffrn_reflns_limit_l_max 20
_diffrn_reflns_limit_l_min -23
_diffrn_reflns_number 16006
_diffrn_reflns_point_group_measured_fraction_full 1.000
_diffrn_reflns_point_group_measured_fraction_max 0.999
_diffrn_reflns_theta_full 25.242
_diffrn_reflns_theta_max 27.497
_diffrn_reflns_theta_min 2.114
_diffrn_standards_number 0
_exptl_absorpt_coefficient_mu 0.107
_exptl_absorpt_correction_T_max 0.7456
_exptl_absorpt_correction_T_min 0.6604
_exptl_absorpt_correction_type none
_exptl_absorpt_process_details
;
SADABS-2016/2 (Bruker,2016/2) was used for absorption correction.
wR2(int) was 0.1018 before and 0.0509 after correction.
The Ratio of minimum to maximum transmission is 0.8857.
The \l/2 correction factor is Not present.
;
_exptl_crystal_colour 'clear light colourless'
_exptl_crystal_colour_lustre clear
_exptl_crystal_colour_modifier light
_exptl_crystal_colour_primary colourless
_exptl_crystal_density_diffrn 1.377
_exptl_crystal_description block
_exptl_crystal_F_000 776
_exptl_crystal_size_max 0.1
_exptl_crystal_size_mid 0.1
_exptl_crystal_size_min 0.1
_refine_diff_density_max 0.212
_refine_diff_density_min -0.221
_refine_diff_density_rms 0.044
_refine_ls_extinction_method none
_refine_ls_goodness_of_fit_ref 1.020
_refine_ls_hydrogen_treatment constr
_refine_ls_matrix_type full
_refine_ls_number_parameters 245
_refine_ls_number_reflns 4117
_refine_ls_number_restraints 0
_refine_ls_restrained_S_all 1.020
_refine_ls_R_factor_all 0.0775
_refine_ls_R_factor_gt 0.0462
_refine_ls_shift/su_max 0.001
_refine_ls_shift/su_mean 0.000
_refine_ls_structure_factor_coef Fsqd
_refine_ls_weighting_details 'w=1/[\s^2^(Fo^2^)+(0.0397P)^2^+0.7205P] where P=(Fo^2^+2Fc^2^)/3'
_refine_ls_weighting_scheme calc
_refine_ls_wR_factor_gt 0.0976
_refine_ls_wR_factor_ref 0.1138
_reflns_Friedel_coverage 0.000
_reflns_number_gt 2840
_reflns_number_total 4117
_reflns_threshold_expression 'I > 2\s(I)'
_cod_data_source_file d2sc03989c2.cif
_cod_data_source_block 2_a
_cod_original_cell_volume 1796.0(7)
_cod_database_code 1567561
_shelx_shelxl_version_number 2014/7
_shelx_space_group_comment
;
The symmetry employed for this shelxl refinement is uniquely defined
by the following loop, which should always be used as a source of
symmetry information in preference to the above space-group names.
They are only intended as comments.
;
_shelx_estimated_absorpt_t_max 0.989
_shelx_estimated_absorpt_t_min 0.989
_olex2_refinement_description
;
1. Others
 Fixed Uiso: H009(0.029) H00A(0.032) H00B(0.032) H00C(0.034) H00D(0.034)
 H00E(0.039) H00H(0.042) H00I(0.044) H00J(0.043) H00K(0.047) H00L(0.048)
 H00M(0.045) H00N(0.048) H00F(0.067) H00G(0.067) H00O(0.067) H00P(0.062)
 H00Q(0.058) H00R(0.065)
 Fixed X: H009(0.3462) H00A(0.2808) H00B(0.1228) H00C(0.0606) H00D(0.2164)
 H00E(0.4437) H00H(-0.0462) H00I(0.4264) H00J(0.3365) H00K(-0.0388)
 H00L(0.6464) H00M(0.6545) H00N(0.4764) H00F(0.0464) H00G(0.198) H00O(0.1226)
 H00P(0.7252) H00Q(0.586) H00R(0.7792)
 Fixed Y: H009(0.3954) H00A(0.5717) H00B(0.521) H00C(0.4885) H00D(0.5436)
 H00E(0.4939) H00H(0.3409) H00I(0.2515) H00J(0.1429) H00K(0.2286) H00L(0.3436)
 H00M(0.4653) H00N(0.2131) H00F(0.1072) H00G(0.0371) H00O(0.0536) H00P(0.1911)
 H00Q(0.1178) H00R(0.1451)
 Fixed Z: H009(0.4152) H00A(0.4746) H00B(0.4954) H00C(0.366) H00D(0.3451)
 H00E(0.3007) H00H(0.2877) H00I(0.0908) H00J(0.3055) H00K(0.1803) H00L(0.1254)
 H00M(0.2306) H00N(0.5168) H00F(0.4688) H00G(0.4776) H00O(0.3976) H00P(0.481)
 H00Q(0.2707) H00R(0.3577)
;
_olex2_submission_special_instructions 'No special instructions were received'

loop_
_space_group_symop_operation_xyz
'x, y, z'
'-x+1/2, y+1/2, -z+1/2'
'-x, -y, -z'
'x-1/2, -y-1/2, z-1/2'

loop_
_atom_site_label
_atom_site_type_symbol
_atom_site_fract_x
_atom_site_fract_y
_atom_site_fract_z
_atom_site_U_iso_or_equiv
_atom_site_adp_type
_atom_site_occupancy
_atom_site_site_symmetry_order
_atom_site_calc_flag
_atom_site_refinement_flags_posn
_atom_site_refinement_flags_adp
_atom_site_refinement_flags_occupancy
_atom_site_disorder_assembly
_atom_site_disorder_group
F001 F 0.43779(12) 0.43560(11) 0.56319(6) 0.0424(3) Uani 1 1 d . . . . .
F002 F 0.27845(14) 0.54828(11) 0.61601(7) 0.0532(4) Uani 1 1 d . . . . .
F003 F 0.22107(14) 0.37113(11) 0.59293(7) 0.0527(4) Uani 1 1 d . . . . .
O004 O 0.01969(13) 0.30559(11) 0.45812(7) 0.0335(3) Uani 1 1 d . . . . .
N005 N 0.22779(16) 0.19755(13) 0.43564(8) 0.0297(3) Uani 1 1 d . . . . .
N006 N 0.16904(19) 0.25445(14) 0.15351(9) 0.0382(4) Uani 1 1 d . . . . .
C007 C 0.3015(2) 0.38733(15) 0.24092(9) 0.0271(4) Uani 1 1 d . . . . .
C008 C 0.15376(18) 0.30074(15) 0.44176(9) 0.0251(4) Uani 1 1 d . . . . .
C009 C 0.23976(18) 0.41296(14) 0.42494(9) 0.0238(4) Uani 1 1 d . . . . .
H009 H 0.3462 0.3954 0.4152 0.029 Uiso 1 1 calc R . . . .
C00A C 0.22864(19) 0.50121(15) 0.48948(9) 0.0265(4) Uani 1 1 d . . . . .
H00A H 0.2808 0.5717 0.4746 0.032 Uiso 1 1 calc R . . . .
H00B H 0.1228 0.5210 0.4954 0.032 Uiso 1 1 calc R . . . .
C00B C 0.3829(2) 0.18382(15) 0.41415(10) 0.0286(4) Uani 1 1 d . . . . .
C00C C 0.1652(2) 0.47056(15) 0.35484(9) 0.0283(4) Uani 1 1 d . . . . .
H00C H 0.0606 0.4885 0.3660 0.034 Uiso 1 1 calc R . . . .
H00D H 0.2164 0.5436 0.3451 0.034 Uiso 1 1 calc R . . . .
C00D C 0.1684(2) 0.39715(15) 0.28456(10) 0.0278(4) Uani 1 1 d . . . . .
C00E C 0.4389(2) 0.44426(16) 0.25923(10) 0.0321(4) Uani 1 1 d . . . . .
H00E H 0.4437 0.4939 0.3007 0.039 Uiso 1 1 calc R . . . .
C00F C 0.29050(19) 0.46459(16) 0.56406(10) 0.0298(4) Uani 1 1 d . . . . .
C00G C 0.2967(2) 0.31376(16) 0.17610(10) 0.0313(4) Uani 1 1 d . . . . .
C00H C 0.0429(2) 0.33653(17) 0.26063(11) 0.0349(4) Uani 1 1 d . . . . .
H00H H -0.0462 0.3409 0.2877 0.042 Uiso 1 1 calc R . . . .
C00I C 0.4289(2) 0.29918(17) 0.13322(10) 0.0368(4) Uani 1 1 d . . . . .
H00I H 0.4264 0.2515 0.0908 0.044 Uiso 1 1 calc R . . . .
C00J C 0.4147(2) 0.15329(17) 0.34071(11) 0.0360(4) Uani 1 1 d . . . . .
H00J H 0.3365 0.1429 0.3055 0.043 Uiso 1 1 calc R . . . .
C00K C 0.0489(2) 0.26771(18) 0.19520(11) 0.0394(5) Uani 1 1 d . . . . .
H00K H -0.0388 0.2286 0.1803 0.047 Uiso 1 1 calc R . . . .
C00L C 0.5598(2) 0.35445(18) 0.15366(11) 0.0397(5) Uani 1 1 d . . . . .
H00L H 0.6464 0.3436 0.1254 0.048 Uiso 1 1 calc R . . . .
C00M C 0.5647(2) 0.42777(18) 0.21716(11) 0.0377(5) Uani 1 1 d . . . . .
H00M H 0.6545 0.4653 0.2306 0.045 Uiso 1 1 calc R . . . .
C00N C 0.4984(2) 0.19567(17) 0.46696(12) 0.0403(5) Uani 1 1 d . . . . .
H00N H 0.4764 0.2131 0.5168 0.048 Uiso 1 1 calc R . . . .
C00O C 0.1412(2) 0.08951(17) 0.44580(13) 0.0449(5) Uani 1 1 d . . . . .
H00F H 0.0464 0.1072 0.4688 0.067 Uiso 1 1 calc GR . . . .
H00G H 0.1980 0.0371 0.4776 0.067 Uiso 1 1 calc GR . . . .
H00O H 0.1226 0.0536 0.3976 0.067 Uiso 1 1 calc GR . . . .
C00P C 0.6469(2) 0.1816(2) 0.44567(14) 0.0520(6) Uani 1 1 d . . . . .
H00P H 0.7252 0.1911 0.4810 0.062 Uiso 1 1 calc R . . . .
C00Q C 0.5638(2) 0.13833(19) 0.32002(13) 0.0487(6) Uani 1 1 d . . . . .
H00Q H 0.5860 0.1178 0.2707 0.058 Uiso 1 1 calc R . . . .
C00R C 0.6791(2) 0.1537(2) 0.37216(15) 0.0542(6) Uani 1 1 d . . . . .
H00R H 0.7792 0.1451 0.3577 0.065 Uiso 1 1 calc R . . . .

loop_
_atom_site_aniso_label
_atom_site_aniso_U_11
_atom_site_aniso_U_22
_atom_site_aniso_U_33
_atom_site_aniso_U_23
_atom_site_aniso_U_13
_atom_site_aniso_U_12
F001 0.0289(6) 0.0586(8) 0.0397(6) 0.0056(6) -0.0013(5) 0.0073(5)
F002 0.0635(8) 0.0595(8) 0.0364(7) -0.0208(6) -0.0095(6) 0.0140(7)
F003 0.0561(8) 0.0632(9) 0.0388(7) 0.0163(6) -0.0023(6) -0.0253(7)
O004 0.0259(6) 0.0343(7) 0.0405(7) -0.0014(6) 0.0072(5) -0.0029(6)
N005 0.0312(8) 0.0220(8) 0.0360(8) 0.0008(6) 0.0045(6) -0.0011(6)
N006 0.0463(10) 0.0339(9) 0.0341(9) -0.0069(7) -0.0040(7) 0.0009(8)
C007 0.0356(9) 0.0234(9) 0.0223(8) 0.0019(7) 0.0008(7) 0.0029(7)
C008 0.0267(9) 0.0266(9) 0.0221(8) -0.0017(7) 0.0015(7) -0.0003(7)
C009 0.0230(8) 0.0237(9) 0.0250(8) -0.0010(7) 0.0041(6) 0.0013(7)
C00A 0.0226(8) 0.0267(9) 0.0303(9) -0.0032(7) 0.0023(7) 0.0000(7)
C00B 0.0307(9) 0.0203(8) 0.0348(10) -0.0005(7) 0.0007(7) 0.0042(7)
C00C 0.0311(9) 0.0259(9) 0.0281(9) -0.0006(7) 0.0037(7) 0.0030(7)
C00D 0.0340(9) 0.0228(9) 0.0265(9) 0.0025(7) -0.0002(7) 0.0024(7)
C00E 0.0381(10) 0.0320(10) 0.0262(9) -0.0003(8) 0.0024(7) -0.0019(8)
C00F 0.0263(9) 0.0333(10) 0.0298(9) -0.0053(8) 0.0038(7) -0.0030(8)
C00G 0.0428(11) 0.0253(9) 0.0258(9) 0.0010(7) -0.0012(8) 0.0038(8)
C00H 0.0342(10) 0.0353(11) 0.0351(10) -0.0009(8) 0.0007(8) 0.0002(8)
C00I 0.0518(12) 0.0314(10) 0.0273(9) -0.0030(8) 0.0042(8) 0.0079(9)
C00J 0.0407(11) 0.0301(10) 0.0372(11) -0.0021(8) -0.0007(8) 0.0056(8)
C00K 0.0382(11) 0.0364(11) 0.0434(11) -0.0058(9) -0.0062(9) -0.0051(9)
C00L 0.0443(12) 0.0413(12) 0.0339(10) 0.0025(9) 0.0122(9) 0.0080(9)
C00M 0.0376(10) 0.0402(12) 0.0356(10) 0.0039(9) 0.0044(8) -0.0047(9)
C00N 0.0415(11) 0.0364(11) 0.0426(11) -0.0078(9) -0.0076(9) 0.0098(9)
C00O 0.0496(12) 0.0247(10) 0.0608(14) 0.0005(10) 0.0095(10) -0.0092(9)
C00P 0.0388(12) 0.0433(13) 0.0733(16) -0.0134(12) -0.0168(11) 0.0109(10)
C00Q 0.0509(13) 0.0438(13) 0.0518(13) -0.0065(10) 0.0150(11) 0.0118(10)
C00R 0.0351(11) 0.0410(13) 0.0869(19) -0.0097(12) 0.0094(12) 0.0087(10)

loop_
_atom_type_symbol
_atom_type_description
_atom_type_scat_dispersion_real
_atom_type_scat_dispersion_imag
_atom_type_scat_source
C C 0.0033 0.0016 'International Tables Vol C Tables 4.2.6.8 and 6.1.1.4'
H H 0.0000 0.0000 'International Tables Vol C Tables 4.2.6.8 and 6.1.1.4'
F F 0.0171 0.0103 'International Tables Vol C Tables 4.2.6.8 and 6.1.1.4'
N N 0.0061 0.0033 'International Tables Vol C Tables 4.2.6.8 and 6.1.1.4'
O O 0.0106 0.0060 'International Tables Vol C Tables 4.2.6.8 and 6.1.1.4'

loop_
_geom_angle_atom_site_label_1
_geom_angle_atom_site_label_2
_geom_angle_atom_site_label_3
_geom_angle
_geom_angle_site_symmetry_1
_geom_angle_site_symmetry_3
_geom_angle_publ_flag
C008 N005 C00B 125.41(14) . . ?
C008 N005 C00O 118.25(15) . . ?
C00B N005 C00O 116.16(15) . . ?
C00K N006 C00G 116.56(16) . . ?
C00D C007 C00G 118.16(16) . . ?
C00E C007 C00D 123.64(16) . . ?
C00E C007 C00G 118.18(16) . . ?
O004 C008 N005 121.82(16) . . ?
O004 C008 C009 119.60(15) . . ?
N005 C008 C009 118.54(14) . . ?
C008 C009 C00A 111.88(13) . . ?
C008 C009 C00C 108.17(14) . . ?
C00A C009 C00C 106.57(14) . . ?
C00F C00A C009 116.79(15) . . ?
C00J C00B N005 119.24(16) . . ?
C00N C00B N005 120.43(17) . . ?
C00N C00B C00J 120.27(18) . . ?
C00D C00C C009 114.33(14) . . ?
C007 C00D C00C 121.49(16) . . ?
C00H C00D C007 117.61(16) . . ?
C00H C00D C00C 120.89(16) . . ?
C00M C00E C007 121.09(18) . . ?
F001 C00F C00A 113.65(15) . . ?
F002 C00F F001 105.99(14) . . ?
F002 C00F F003 105.62(15) . . ?
F002 C00F C00A 112.20(16) . . ?
F003 C00F F001 104.83(15) . . ?
F003 C00F C00A 113.79(15) . . ?
N006 C00G C007 122.79(17) . . ?
N006 C00G C00I 117.84(17) . . ?
C00I C00G C007 119.36(17) . . ?
C00D C00H C00K 119.90(18) . . ?
C00L C00I C00G 120.46(18) . . ?
C00B C00J C00Q 119.45(19) . . ?
N006 C00K C00H 124.96(18) . . ?
C00I C00L C00M 120.36(18) . . ?
C00E C00M C00L 120.53(19) . . ?
C00B C00N C00P 119.9(2) . . ?
C00R C00P C00N 120.0(2) . . ?
C00R C00Q C00J 120.2(2) . . ?
C00Q C00R C00P 120.2(2) . . ?

loop_
_geom_bond_atom_site_label_1
_geom_bond_atom_site_label_2
_geom_bond_distance
_geom_bond_site_symmetry_2
_geom_bond_publ_flag
F001 C00F 1.343(2) . ?
F002 C00F 1.336(2) . ?
F003 C00F 1.342(2) . ?
O004 C008 1.226(2) . ?
N005 C008 1.358(2) . ?
N005 C00B 1.438(2) . ?
N005 C00O 1.470(2) . ?
N006 C00G 1.371(2) . ?
N006 C00K 1.313(2) . ?
C007 C00D 1.424(2) . ?
C007 C00E 1.410(3) . ?
C007 C00G 1.426(2) . ?
C008 C009 1.527(2) . ?
C009 C00A 1.532(2) . ?
C009 C00C 1.544(2) . ?
C00A C00F 1.482(3) . ?
C00B C00J 1.382(3) . ?
C00B C00N 1.378(3) . ?
C00C C00D 1.504(2) . ?
C00D C00H 1.369(3) . ?
C00E C00M 1.363(3) . ?
C00G C00I 1.415(3) . ?
C00H C00K 1.405(3) . ?
C00I C00L 1.362(3) . ?
C00J C00Q 1.384(3) . ?
C00L C00M 1.405(3) . ?
C00N C00P 1.381(3) . ?
C00P C00R 1.376(3) . ?
C00Q C00R 1.374(3) . ?
